data_4062135
loop_
_publ_author_name
'Morales, Dolores'
'Navarro Clemente, M. Elena'
'P\'erez, Julio'
'Riera, Luc\'ia'
'Riera, V\'ictor'
'Miguel, Daniel'

_publ_section_title
;
 Reactivity of [MCl(\h^3^-allyl)(1,10-phenanthroline)(CO)2] (M = Mo, W) Complexes
 toward Enolate Anions
;
_journal_issue 20
_journal_name_full Organometallics
_journal_page_first 4124
_journal_page_last 4128
_journal_paper_doi 10.1021/om030275y
_journal_volume 22
_journal_year 2003
_chemical_formula_sum 'C20 H17 Mo N3 O2'
_chemical_formula_weight 427.31
_space_group_IT_number 88
_symmetry_cell_setting tetragonal
_symmetry_space_group_name_Hall '-I 4ad'
_symmetry_space_group_name_H-M 'I 41/a :2'
_cell_angle_alpha 90.00
_cell_angle_beta 90.00
_cell_angle_gamma 90.00
_cell_formula_units_Z 16
_cell_length_a 21.663(2)
_cell_length_b 21.663(2)
_cell_length_c 15.609(2)
_cell_measurement_temperature 299(2)
_cell_volume 7325.1(15)
_diffrn_ambient_temperature 299(2)
_exptl_crystal_density_diffrn 1.550
_cod_depositor_comments
;
The following automatic conversions were performed:
'_symmetry_cell_setting' value 'Tetragonal' changed to 'tetragonal'
according to '/home/saulius/struct/CIF-dictionaries/cif_core.dic'
dictionary named 'cif_core.dic' version 2.4.1 from 2010-06-29.

Automatic conversion script
Id: cif_fix_enum 1527 2010-12-29 10:47:43Z saulius 
;
_cod_original_sg_symbol_H-M 'I 41/a'
_cod_database_code 4062135

loop_
_symmetry_equiv_pos_as_xyz
'x, y, z'
'-x+1/2, -y, z+1/2'
'-y+3/4, x+1/4, z+1/4'
'y+3/4, -x+3/4, z+3/4'
'x+1/2, y+1/2, z+1/2'
'-x+1, -y+1/2, z+1'
'-y+5/4, x+3/4, z+3/4'
'y+5/4, -x+5/4, z+5/4'
'-x, -y, -z'
'x-1/2, y, -z-1/2'
'y-3/4, -x-1/4, -z-1/4'
'-y-3/4, x-3/4, -z-3/4'
'-x+1/2, -y+1/2, -z+1/2'
'x, y+1/2, -z'
'y-1/4, -x+1/4, -z+1/4'
'-y-1/4, x-1/4, -z-1/4'

loop_
_atom_site_label
_atom_site_type_symbol
_atom_site_fract_x
_atom_site_fract_y
_atom_site_fract_z
_atom_site_U_iso_or_equiv
_atom_site_adp_type
_atom_site_occupancy
_atom_site_symmetry_multiplicity
_atom_site_calc_flag
_atom_site_refinement_flags
_atom_site_disorder_assembly
_atom_site_disorder_group
Mo1 Mo 0.687157(11) 0.315156(11) 0.018680(16) 0.04415(12) Uani 1 1 d . . .
N1 N 0.67297(11) 0.21623(10) 0.05167(14) 0.0460(6) Uani 1 1 d . . .
N2 N 0.78122(10) 0.27339(11) 0.02478(14) 0.0459(6) Uani 1 1 d . . .
N8 N 0.64668(18) 0.24982(17) 0.2550(2) 0.1026(12) Uani 1 1 d . . .
C1 C 0.60400(16) 0.34550(14) 0.0425(2) 0.0601(8) Uani 1 1 d . . .
O1 O 0.55455(12) 0.36298(12) 0.05799(17) 0.0884(8) Uani 1 1 d . . .
C2 C 0.70472(16) 0.40331(16) 0.0134(2) 0.0649(9) Uani 1 1 d . . .
O2 O 0.71316(14) 0.45637(11) 0.01222(19) 0.0978(9) Uani 1 1 d . . .
C3 C 0.62320(14) 0.29061(15) -0.09460(19) 0.0611(8) Uani 1 1 d . . .
H3A H 0.5994 0.2528 -0.0894 0.073 Uiso 1 1 calc R . .
H3B H 0.6004 0.3244 -0.1202 0.073 Uiso 1 1 calc R . .
C4 C 0.68550(14) 0.28424(16) -0.11954(19) 0.0573(8) Uani 1 1 d . . .
C5 C 0.71751(17) 0.34035(16) -0.1195(2) 0.0709(9) Uani 1 1 d . . .
H5A H 0.6969 0.3752 -0.1460 0.085 Uiso 1 1 calc R . .
H5B H 0.7614 0.3384 -0.1316 0.085 Uiso 1 1 calc R . .
C6 C 0.71357(15) 0.22325(16) -0.1444(2) 0.0704(10) Uani 1 1 d . . .
H6A H 0.7081 0.2167 -0.2047 0.106 Uiso 1 1 calc R . .
H6B H 0.6937 0.1907 -0.1132 0.106 Uiso 1 1 calc R . .
H6C H 0.7568 0.2235 -0.1311 0.106 Uiso 1 1 calc R . .
C7 C 0.70564(14) 0.32605(14) 0.16368(18) 0.0548(8) Uani 1 1 d . . .
H7A H 0.7495 0.3211 0.1739 0.066 Uiso 1 1 calc R . .
H7B H 0.6946 0.3677 0.1806 0.066 Uiso 1 1 calc R . .
C8 C 0.67376(15) 0.28455(16) 0.2156(2) 0.0580(8) Uani 1 1 d . . .
C11 C 0.61924(15) 0.18822(14) 0.0649(2) 0.0587(8) Uani 1 1 d . . .
H11 H 0.5833 0.2114 0.0608 0.070 Uiso 1 1 calc R . .
C12 C 0.61436(19) 0.12621(16) 0.0844(2) 0.0741(10) Uani 1 1 d . . .
H12 H 0.5758 0.1084 0.0926 0.089 Uiso 1 1 calc R . .
C13 C 0.6659(2) 0.09171(15) 0.0916(2) 0.0763(11) Uani 1 1 d . . .
H13 H 0.6628 0.0499 0.1044 0.092 Uiso 1 1 calc R . .
C14 C 0.72438(17) 0.11867(13) 0.0798(2) 0.0606(8) Uani 1 1 d . . .
C15 C 0.7812(2) 0.08649(16) 0.0855(2) 0.0807(11) Uani 1 1 d . . .
H15 H 0.7810 0.0446 0.0984 0.097 Uiso 1 1 calc R . .
C16 C 0.8349(2) 0.11485(17) 0.0728(2) 0.0806(11) Uani 1 1 d . . .
H16 H 0.8714 0.0924 0.0770 0.097 Uiso 1 1 calc R . .
C17 C 0.83763(16) 0.17931(14) 0.05265(19) 0.0577(8) Uani 1 1 d . . .
C18 C 0.89333(16) 0.21186(19) 0.0379(2) 0.0720(10) Uani 1 1 d . . .
H18 H 0.9311 0.1915 0.0409 0.086 Uiso 1 1 calc R . .
C19 C 0.89119(16) 0.27257(19) 0.0197(2) 0.0716(10) Uani 1 1 d . . .
H19 H 0.9275 0.2947 0.0117 0.086 Uiso 1 1 calc R . .
C20 C 0.83504(15) 0.30172(16) 0.01295(19) 0.0583(8) Uani 1 1 d . . .
H20 H 0.8346 0.3435 -0.0006 0.070 Uiso 1 1 calc R . .
C21 C 0.72511(13) 0.18185(12) 0.05983(17) 0.0456(7) Uani 1 1 d . . .
C22 C 0.78297(13) 0.21215(13) 0.04557(17) 0.0467(7) Uani 1 1 d . . .

loop_
_atom_site_aniso_label
_atom_site_aniso_U_11
_atom_site_aniso_U_22
_atom_site_aniso_U_33
_atom_site_aniso_U_23
_atom_site_aniso_U_13
_atom_site_aniso_U_12
Mo1 0.04663(17) 0.03879(17) 0.04702(18) 0.00457(11) -0.00034(11) 0.00263(11)
N1 0.0524(14) 0.0400(13) 0.0456(13) -0.0027(10) 0.0048(11) -0.0024(11)
N2 0.0472(14) 0.0484(14) 0.0421(13) 0.0002(11) 0.0001(11) -0.0007(11)
N8 0.139(3) 0.105(3) 0.063(2) -0.0043(18) 0.020(2) -0.054(2)
C1 0.066(2) 0.0542(19) 0.060(2) 0.0036(15) 0.0000(17) 0.0073(17)
O1 0.0672(16) 0.107(2) 0.0907(19) 0.0037(15) 0.0128(14) 0.0374(15)
C2 0.070(2) 0.053(2) 0.072(2) 0.0129(17) -0.0051(17) 0.0015(17)
O2 0.124(2) 0.0440(16) 0.125(2) 0.0175(14) -0.0109(18) -0.0078(15)
C3 0.058(2) 0.068(2) 0.058(2) -0.0003(16) -0.0138(16) 0.0075(16)
C4 0.057(2) 0.075(2) 0.0401(17) 0.0039(15) -0.0043(14) 0.0047(17)
C5 0.076(2) 0.086(3) 0.051(2) 0.0234(18) -0.0004(17) -0.004(2)
C6 0.071(2) 0.092(3) 0.048(2) -0.0159(17) -0.0002(16) 0.0128(19)
C7 0.0585(19) 0.0552(18) 0.0508(18) -0.0055(15) 0.0018(15) -0.0063(15)
C8 0.062(2) 0.064(2) 0.047(2) -0.0060(16) 0.0003(16) -0.0059(17)
C11 0.064(2) 0.0543(19) 0.058(2) -0.0051(15) 0.0067(16) -0.0090(16)
C12 0.094(3) 0.058(2) 0.071(2) -0.0036(18) 0.013(2) -0.028(2)
C13 0.123(3) 0.0385(18) 0.068(2) 0.0033(16) 0.006(2) -0.013(2)
C14 0.090(2) 0.0392(17) 0.0527(19) -0.0019(14) -0.0036(17) 0.0050(17)
C15 0.124(4) 0.044(2) 0.074(3) 0.0024(17) -0.014(2) 0.020(2)
C16 0.097(3) 0.067(2) 0.077(3) -0.013(2) -0.025(2) 0.040(2)
C17 0.068(2) 0.060(2) 0.0451(18) -0.0100(15) -0.0085(16) 0.0178(17)
C18 0.054(2) 0.101(3) 0.061(2) -0.020(2) -0.0083(16) 0.027(2)
C19 0.049(2) 0.097(3) 0.068(2) -0.009(2) 0.0016(17) -0.002(2)
C20 0.055(2) 0.066(2) 0.0538(19) -0.0005(16) 0.0048(15) -0.0051(17)
C21 0.0621(19) 0.0401(16) 0.0347(15) -0.0021(12) -0.0007(13) 0.0024(14)
C22 0.0572(18) 0.0462(17) 0.0367(15) -0.0062(13) -0.0052(13) 0.0084(14)

loop_
_geom_bond_atom_site_label_1
_geom_bond_atom_site_label_2
_geom_bond_distance
_geom_bond_site_symmetry_2
_geom_bond_publ_flag
Mo1 C2 1.949(3) . ?
Mo1 C1 1.953(3) . ?
Mo1 N1 2.225(2) . ?
Mo1 N2 2.231(2) . ?
Mo1 C4 2.259(3) . ?
Mo1 C3 2.308(3) . ?
Mo1 C7 2.310(3) . ?
Mo1 C5 2.320(3) . ?
N1 C11 1.329(4) . ?
N1 C21 1.359(3) . ?
N2 C20 1.330(4) . ?
N2 C22 1.366(3) . ?
N8 C8 1.135(4) . ?
C1 O1 1.162(4) . ?
C2 O2 1.164(4) . ?
C3 C4 1.411(4) . ?
C4 C5 1.399(4) . ?
C4 C6 1.505(4) . ?
C7 C8 1.394(4) . ?
C11 C12 1.382(4) . ?
C12 C13 1.349(5) . ?
C13 C14 1.406(5) . ?
C14 C21 1.404(4) . ?
C14 C15 1.418(5) . ?
C15 C16 1.331(5) . ?
C16 C17 1.432(5) . ?
C17 C22 1.386(4) . ?
C17 C18 1.416(5) . ?
C18 C19 1.346(5) . ?
C19 C20 1.375(5) . ?
C21 C22 1.432(4) . ?
